data_2229311
loop_
_publ_author_name
'Zhao, Jianping'
'Khan, Ikhlas A.'
'Fronczek, Frank R.'

_publ_section_title
;
 Gallic acid
;
_journal_coeditor_code ZS2084
_journal_issue 2
_journal_name_full 'Acta Crystallographica Section E'
_journal_page_first o316
_journal_page_last o317
_journal_paper_doi 10.1107/S1600536811000262
_journal_volume 67
_journal_year 2011
_chemical_formula_iupac 'C7 H6 O5'
_chemical_formula_moiety 'C7 H6 O5'
_chemical_formula_sum 'C7 H6 O5'
_chemical_formula_weight 170.12
_chemical_name_common 'gallic acid'
_chemical_name_systematic
;
3,4,5-trihydroxybenzoic acid
;
_space_group_IT_number 15
_symmetry_cell_setting monoclinic
_symmetry_space_group_name_Hall '-C 2yc'
_symmetry_space_group_name_H-M 'C 1 2/c 1'
_atom_sites_solution_hydrogens geom
_atom_sites_solution_primary direct
_atom_sites_solution_secondary difmap
_audit_creation_method SHELXL-97
_cell_angle_alpha 90
_cell_angle_beta 105.746(6)
_cell_angle_gamma 90
_cell_formula_units_Z 8
_cell_length_a 25.690(4)
_cell_length_b 4.8946(5)
_cell_length_c 11.097(2)
_cell_measurement_reflns_used 2808
_cell_measurement_temperature 90.0(5)
_cell_measurement_theta_max 33.7
_cell_measurement_theta_min 2.5
_cell_volume 1343.0(4)
_computing_cell_refinement 'SCALEPACK (Otwinowski & Minor, 1997)'
_computing_data_collection 'COLLECT (Nonius, 2000)'
_computing_data_reduction 'DENZO and SCALEPACK (Otwinowski & Minor, 1997)'
_computing_molecular_graphics 'ORTEP-3 for Windows (Farrugia, 1997)'
_computing_publication_material 'SHELXL97 (Sheldrick, 2008)'
_computing_structure_refinement 'SHELXL97 (Sheldrick, 2008)'
_computing_structure_solution 'SIR97 (Altomare <i>et al.</i>, 1999)'
_diffrn_ambient_temperature 90.0(5)
_diffrn_measured_fraction_theta_full 0.998
_diffrn_measured_fraction_theta_max 0.997
_diffrn_measurement_device 'Nonius KappaCCD diffractometer with an Oxford Cryosystems Cryostream cooler'
_diffrn_measurement_method ' \w and \f'
_diffrn_radiation_monochromator graphite
_diffrn_radiation_source 'fine-focus sealed tube'
_diffrn_radiation_type MoK\a
_diffrn_radiation_wavelength 0.71073
_diffrn_reflns_av_R_equivalents 0.016
_diffrn_reflns_av_sigmaI/netI 0.0226
_diffrn_reflns_limit_h_max 40
_diffrn_reflns_limit_h_min -39
_diffrn_reflns_limit_k_max 6
_diffrn_reflns_limit_k_min -7
_diffrn_reflns_limit_l_max 17
_diffrn_reflns_limit_l_min -17
_diffrn_reflns_number 17352
_diffrn_reflns_theta_full 25.0
_diffrn_reflns_theta_max 33.7
_diffrn_reflns_theta_min 3.3
_diffrn_standards_number 0
_exptl_absorpt_coefficient_mu 0.147
_exptl_absorpt_correction_type none
_exptl_crystal_colour colorless
_exptl_crystal_density_diffrn 1.683
_exptl_crystal_density_method 'not measured'
_exptl_crystal_description 'plate fragment'
_exptl_crystal_F_000 704
_exptl_crystal_size_max 0.25
_exptl_crystal_size_mid 0.23
_exptl_crystal_size_min 0.15
_refine_diff_density_max 0.62
_refine_diff_density_min -0.31
_refine_ls_extinction_coef 0.0044(13)
_refine_ls_extinction_expression Fc^*^=kFc[1+0.001xFc^2^\l^3^/sin(2\q)]^-1/4^
_refine_ls_extinction_method 'SHELXL97 (Sheldrick, 2008)'
_refine_ls_goodness_of_fit_ref 1.059
_refine_ls_hydrogen_treatment mixed
_refine_ls_matrix_type full
_refine_ls_number_parameters 122
_refine_ls_number_reflns 2674
_refine_ls_number_restraints 0
_refine_ls_restrained_S_all 1.059
_refine_ls_R_factor_all 0.038
_refine_ls_R_factor_gt 0.034
_refine_ls_shift/su_max 0.001
_refine_ls_shift/su_mean 0.000
_refine_ls_structure_factor_coef Fsqd
_refine_ls_weighting_details 'calc w=1/[\s^2^(Fo^2^)+(0.0587P)^2^+0.8373P] where P=(Fo^2^+2Fc^2^)/3'
_refine_ls_weighting_scheme calc
_refine_ls_wR_factor_gt 0.100
_refine_ls_wR_factor_ref 0.103
_reflns_number_gt 2391
_reflns_number_total 2674
_reflns_threshold_expression I>2\s(I)
_cod_data_source_file zs2084.cif
_cod_data_source_block I
_cod_original_sg_symbol_H-M 'C 2/c'
_cod_database_code 2229311
_cod_database_fobs_code 2229311

loop_
_symmetry_equiv_pos_as_xyz
'x, y, z'
'-x, y, -z+1/2'
'x+1/2, y+1/2, z'
'-x+1/2, y+1/2, -z+1/2'
'-x, -y, -z'
'x, -y, z-1/2'
'-x+1/2, -y+1/2, -z'
'x+1/2, -y+1/2, z-1/2'

loop_
_atom_site_type_symbol
_atom_site_label
_atom_site_fract_x
_atom_site_fract_y
_atom_site_fract_z
_atom_site_U_iso_or_equiv
_atom_site_adp_type
_atom_site_calc_flag
_atom_site_refinement_flags
_atom_site_occupancy
_atom_site_disorder_assembly
_atom_site_disorder_group
O O1 0.44464(2) 0.87525(12) 0.40294(5) 0.01094(12) Uani d . 1 . .
O O2 0.48521(2) 0.73099(12) 0.59692(5) 0.01333(13) Uani d . 1 . .
H H20 0.5098(6) 0.863(3) 0.5937(13) 0.020 Uiso d . 1 . .
O O3 0.27635(2) 0.27737(12) 0.28219(5) 0.01114(12) Uani d . 1 . .
H H30 0.2590(5) 0.123(3) 0.2837(12) 0.017 Uiso d . 1 . .
O O4 0.28383(2) -0.05022(12) 0.48841(5) 0.01200(13) Uani d . 1 . .
H H40 0.2916(5) -0.133(3) 0.5572(13) 0.018 Uiso d . 1 . .
O O5 0.36851(2) -0.02019(12) 0.69013(5) 0.01222(12) Uani d . 1 . .
H H50 0.3938(5) 0.025(3) 0.7598(13) 0.018 Uiso d . 1 . .
C C1 0.40393(3) 0.51466(15) 0.49199(7) 0.00865(13) Uani d . 1 . .
C C2 0.35992(3) 0.48758(15) 0.38610(7) 0.00907(13) Uani d . 1 . .
H H2 0.3573 0.5997 0.3148 0.011 Uiso calc R 1 . .
C C3 0.32001(3) 0.29613(15) 0.38566(6) 0.00847(13) Uani d . 1 . .
C C4 0.32395(3) 0.13157(14) 0.49036(6) 0.00861(13) Uani d . 1 . .
C C5 0.36881(3) 0.15566(15) 0.59516(6) 0.00883(13) Uani d . 1 . .
C C6 0.40877(3) 0.34810(15) 0.59730(6) 0.00946(13) Uani d . 1 . .
H H6 0.4388 0.3666 0.6688 0.011 Uiso calc R 1 . .
C C7 0.44573(3) 0.72128(15) 0.49266(6) 0.00906(13) Uani d . 1 . .

loop_
_atom_site_aniso_label
_atom_site_aniso_U_11
_atom_site_aniso_U_22
_atom_site_aniso_U_33
_atom_site_aniso_U_12
_atom_site_aniso_U_13
_atom_site_aniso_U_23
O1 0.0098(2) 0.0112(2) 0.0104(2) -0.00298(17) 0.00042(17) 0.00155(18)
O2 0.0101(2) 0.0151(3) 0.0115(2) -0.00630(19) -0.00259(18) 0.00275(19)
O3 0.0078(2) 0.0101(2) 0.0120(2) -0.00233(17) -0.00328(17) 0.00127(18)
O4 0.0094(2) 0.0120(3) 0.0133(2) -0.00483(18) 0.00076(18) 0.00206(18)
O5 0.0133(2) 0.0130(3) 0.0087(2) -0.00419(19) 0.00019(18) 0.00260(18)
C1 0.0072(3) 0.0085(3) 0.0094(3) -0.0018(2) 0.0009(2) -0.0001(2)
C2 0.0077(3) 0.0091(3) 0.0093(3) -0.0011(2) 0.0005(2) 0.0005(2)
C3 0.0066(2) 0.0083(3) 0.0091(3) -0.0002(2) -0.0003(2) 0.0000(2)
C4 0.0068(3) 0.0082(3) 0.0100(3) -0.0014(2) 0.0010(2) -0.0003(2)
C5 0.0086(3) 0.0089(3) 0.0083(3) -0.0009(2) 0.0012(2) 0.0003(2)
C6 0.0079(3) 0.0102(3) 0.0090(3) -0.0019(2) 0.0003(2) -0.0001(2)
C7 0.0075(3) 0.0091(3) 0.0096(3) -0.0012(2) 0.0006(2) -0.0007(2)

loop_
_atom_type_symbol
_atom_type_description
_atom_type_scat_dispersion_real
_atom_type_scat_dispersion_imag
_atom_type_scat_source
C C 0.0033 0.0016 'International Tables Vol C Tables 4.2.6.8 and 6.1.1.4'
H H 0.0000 0.0000 'International Tables Vol C Tables 4.2.6.8 and 6.1.1.4'
O O 0.0106 0.0060 'International Tables Vol C Tables 4.2.6.8 and 6.1.1.4'

loop_
_geom_angle_atom_site_label_1
_geom_angle_atom_site_label_2
_geom_angle_atom_site_label_3
_geom_angle_site_symmetry_1
_geom_angle_site_symmetry_3
_geom_angle
_geom_angle_publ_flag
C7 O2 H20 . . 111.7(9) ?
C3 O3 H30 . . 110.1(9) ?
C4 O4 H40 . . 108.0(9) ?
C5 O5 H50 . . 111.0(9) ?
C2 C1 C6 . . 120.91(6) ?
C2 C1 C7 . . 119.42(6) ?
C6 C1 C7 . . 119.67(6) ?
C3 C2 C1 . . 119.67(7) ?
C3 C2 H2 . . 120.2 ?
C1 C2 H2 . . 120.2 ?
O3 C3 C2 . . 118.88(6) ?
O3 C3 C4 . . 121.07(6) ?
C2 C3 C4 . . 120.02(6) ?
O4 C4 C3 . . 118.82(6) ?
O4 C4 C5 . . 121.19(6) ?
C3 C4 C5 . . 119.99(6) ?
O5 C5 C6 . . 125.08(6) ?
O5 C5 C4 . . 114.36(6) ?
C6 C5 C4 . . 120.56(6) ?
C5 C6 C1 . . 118.82(6) ?
C5 C6 H6 . . 120.6 ?
C1 C6 H6 . . 120.6 ?
O1 C7 O2 . . 121.78(6) ?
O1 C7 C1 . . 123.64(6) ?
O2 C7 C1 . . 114.57(6) ?

loop_
_geom_bond_atom_site_label_1
_geom_bond_atom_site_label_2
_geom_bond_site_symmetry_2
_geom_bond_distance
_geom_bond_publ_flag
O1 C7 . 1.2429(9) ?
O2 C7 . 1.3163(9) ?
O2 H20 . 0.910(15) ?
O3 C3 . 1.3732(8) ?
O3 H30 . 0.881(14) ?
O4 C4 . 1.3575(9) ?
O4 H40 . 0.838(14) ?
O5 C5 . 1.3624(9) ?
O5 H50 . 0.893(14) ?
C1 C2 . 1.3984(10) ?
C1 C6 . 1.4025(10) ?
C1 C7 . 1.4737(10) ?
C2 C3 . 1.3880(10) ?
C2 H2 . 0.9500 ?
C3 C4 . 1.3947(10) ?
C4 C5 . 1.4025(9) ?
C5 C6 . 1.3885(10) ?
C6 H6 . 0.9500 ?

loop_
_geom_hbond_atom_site_label_D
_geom_hbond_atom_site_label_H
_geom_hbond_atom_site_label_A
_geom_hbond_site_symmetry_A
_geom_hbond_distance_DH
_geom_hbond_distance_HA
_geom_hbond_distance_DA
_geom_hbond_angle_DHA
O2 H20 O1 5_676 0.910(15) 1.730(15) 2.6384(8) 175.6(13)
O3 H30 O3 4_545 0.881(14) 1.964(14) 2.7943(5) 156.6(12)
O3 H30 O4 . 0.881(14) 2.345(13) 2.7579(9) 108.8(10)
O4 H40 O5 . 0.838(14) 2.191(13) 2.6688(8) 116.1(11)
O5 H50 O1 6_566 0.893(14) 1.828(14) 2.7200(8) 178.6(14)

loop_
_geom_torsion_atom_site_label_1
_geom_torsion_atom_site_label_2
_geom_torsion_atom_site_label_3
_geom_torsion_atom_site_label_4
_geom_torsion_site_symmetry_1
_geom_torsion_site_symmetry_2
_geom_torsion_site_symmetry_3
_geom_torsion_site_symmetry_4
_geom_torsion
_geom_torsion_publ_flag
C6 C1 C2 C3 . . . . 0.95(11) ?
C7 C1 C2 C3 . . . . -179.03(6) ?
C1 C2 C3 O3 . . . . 178.27(6) ?
C1 C2 C3 C4 . . . . -0.12(11) ?
O3 C3 C4 O4 . . . . 0.35(10) ?
C2 C3 C4 O4 . . . . 178.70(6) ?
O3 C3 C4 C5 . . . . -179.65(6) ?
C2 C3 C4 C5 . . . . -1.30(11) ?
O4 C4 C5 O5 . . . . 1.35(10) ?
C3 C4 C5 O5 . . . . -178.64(6) ?
O4 C4 C5 C6 . . . . -178.08(7) ?
C3 C4 C5 C6 . . . . 1.92(11) ?
O5 C5 C6 C1 . . . . 179.54(7) ?
C4 C5 C6 C1 . . . . -1.09(11) ?
C2 C1 C6 C5 . . . . -0.35(11) ?
C7 C1 C6 C5 . . . . 179.64(7) ?
C2 C1 C7 O1 . . . . -0.56(11) ?
C6 C1 C7 O1 . . . . 179.45(7) ?
C2 C1 C7 O2 . . . . 179.65(6) ?
C6 C1 C7 O2 . . . . -0.33(10) ?

loop_
_cod_related_entry_id
_cod_related_entry_database
_cod_related_entry_code
1 ChemSpider 361
